data_4000144
_journal_name_full 'Chemistry of Materials'
_journal_paper_doi 10.1021/cm0111130
_journal_year 2002
_chemical_formula_sum 'C28 H46 Ba O2'
_chemical_formula_weight 551.99
_space_group_IT_number 15
_symmetry_cell_setting monoclinic
_symmetry_space_group_name_Hall '-C 2yc'
_symmetry_space_group_name_H-M 'C 1 2/c 1'
_atom_sites_solution_hydrogens geom
_atom_sites_solution_primary direct
_atom_sites_solution_secondary difmap
_cell_angle_alpha 90.00
_cell_angle_beta 129.45(3)
_cell_angle_gamma 90.00
_cell_formula_units_Z 8
_cell_length_a 22.054(4)
_cell_length_b 20.556(4)
_cell_length_c 16.087(3)
_cell_measurement_reflns_used 25
_cell_measurement_temperature 193(2)
_cell_measurement_theta_max 7.5
_cell_measurement_theta_min 3.0
_cell_volume 5631.1(19)
_diffrn_ambient_temperature 193(2)
_diffrn_detector_area_resol_mean ?
_diffrn_measurement_device_type 'Rigaku AFC-7S'
_diffrn_measurement_method omega-2theta
_diffrn_radiation_monochromator graphite
_diffrn_radiation_source 'fine-focus sealed tube'
_diffrn_radiation_type MoK\a
_diffrn_radiation_wavelength 0.71073
_diffrn_reflns_av_R_equivalents 0.0244
_diffrn_reflns_av_sigmaI/netI 0.0388
_diffrn_reflns_limit_h_max 25
_diffrn_reflns_limit_h_min 0
_diffrn_reflns_limit_k_max 23
_diffrn_reflns_limit_k_min 0
_diffrn_reflns_limit_l_max 14
_diffrn_reflns_limit_l_min -18
_diffrn_reflns_number 4258
_diffrn_reflns_theta_max 24.04
_diffrn_reflns_theta_min 2.55
_diffrn_standards_decay_% <2.0
_diffrn_standards_interval_count 200
_diffrn_standards_interval_time ?
_diffrn_standards_number 3
_exptl_absorpt_coefficient_mu 1.430
_exptl_absorpt_correction_T_max 1.0000
_exptl_absorpt_correction_T_min 0.8734
_exptl_absorpt_correction_type psi-scan
_exptl_absorpt_process_details 'North etal. (1968). Acta Cryst. A24, 351-359'
_exptl_crystal_colour colorless
_exptl_crystal_density_diffrn 1.302
_exptl_crystal_density_meas ?
_exptl_crystal_density_method 'not measured'
_exptl_crystal_description prismatic
_exptl_crystal_F_000 2288
_exptl_crystal_size_max 0.50
_exptl_crystal_size_mid 0.50
_exptl_crystal_size_min 0.40
_refine_ls_extinction_coef ?
_refine_ls_extinction_method none
_refine_ls_goodness_of_fit_ref 1.031
_refine_ls_hydrogen_treatment constr
_refine_ls_matrix_type full
_refine_ls_number_parameters 298
_refine_ls_number_reflns 4133
_refine_ls_number_restraints 0
_refine_ls_restrained_S_all 1.031
_refine_ls_R_factor_all 0.0471
_refine_ls_R_factor_gt 0.0409
_refine_ls_shift/su_max 0.003
_refine_ls_shift/su_mean 0.000
_refine_ls_structure_factor_coef Fsqd
_refine_ls_weighting_details 'calc w=1/[\s^2^(Fo^2^)+(0.0637P)^2^+17.6983P] where P=(Fo^2^+2Fc^2^)/3'
_refine_ls_weighting_scheme calc
_refine_ls_wR_factor_gt 0.1042
_refine_ls_wR_factor_ref 0.1076
_reflns_number_gt 3724
_reflns_number_total 4133
_reflns_threshold_expression >2sigma(I)
_cod_original_sg_symbol_H-M C2/c
_cod_database_code 4000144

loop_
_symmetry_equiv_pos_as_xyz
'x, y, z'
'-x, y, -z+1/2'
'x+1/2, y+1/2, z'
'-x+1/2, y+1/2, -z+1/2'
'-x, -y, -z'
'x, -y, z-1/2'
'-x+1/2, -y+1/2, -z'
'x+1/2, -y+1/2, z-1/2'

loop_
_atom_site_label
_atom_site_type_symbol
_atom_site_fract_x
_atom_site_fract_y
_atom_site_fract_z
_atom_site_U_iso_or_equiv
_atom_site_adp_type
_atom_site_occupancy
_atom_site_calc_flag
_atom_site_refinement_flags
_atom_site_disorder_assembly
_atom_site_disorder_group
Ba1 Ba 0.225010(15) 0.134195(14) 0.25156(2) 0.03013(12) Uani 1 d . . .
C1 C 0.3238(3) 0.0467(3) 0.4418(4) 0.0391(12) Uani 1 d . . .
C2 C 0.2497(3) 0.0157(3) 0.3781(4) 0.0404(12) Uani 1 d . . .
C3 C 0.1990(3) 0.0544(3) 0.3827(4) 0.0392(12) Uani 1 d . . .
C4 C 0.2409(3) 0.1079(3) 0.4494(4) 0.0377(12) Uani 1 d . . .
C5 C 0.3188(3) 0.1025(3) 0.4865(4) 0.0390(12) Uani 1 d . . .
C6 C 0.3978(3) 0.0228(3) 0.4633(5) 0.0556(16) Uani 1 d . . .
H6A H 0.4416 0.0233 0.5409 0.083 Uiso 1 calc R . .
H6B H 0.4100 0.0513 0.4268 0.083 Uiso 1 calc R . .
H6C H 0.3895 -0.0217 0.4359 0.083 Uiso 1 calc R . .
C7 C 0.2282(4) -0.0473(3) 0.3183(5) 0.0601(17) Uani 1 d . . .
H7A H 0.2032 -0.0761 0.3373 0.090 Uiso 1 calc R . .
H7B H 0.2757 -0.0682 0.3380 0.090 Uiso 1 calc R . .
H7C H 0.1917 -0.0389 0.2407 0.090 Uiso 1 calc R . .
C8 C 0.1144(3) 0.0367(3) 0.3322(5) 0.0599(17) Uani 1 d . . .
H8A H 0.1140 0.0144 0.3857 0.090 Uiso 1 calc R . .
H8B H 0.0924 0.0080 0.2704 0.090 Uiso 1 calc R . .
H8C H 0.0828 0.0765 0.3083 0.090 Uiso 1 calc R . .
C9 C 0.2108(4) 0.1577(3) 0.4838(6) 0.0588(16) Uani 1 d . . .
H9A H 0.2354 0.1508 0.5596 0.088 Uiso 1 calc R . .
H9B H 0.1537 0.1535 0.4394 0.088 Uiso 1 calc R . .
H9C H 0.2237 0.2014 0.4749 0.088 Uiso 1 calc R . .
C10 C 0.3857(4) 0.1495(3) 0.5642(5) 0.0564(16) Uani 1 d . . .
H10A H 0.4081 0.1390 0.6382 0.085 Uiso 1 calc R . .
H10B H 0.3656 0.1942 0.5473 0.085 Uiso 1 calc R . .
H10C H 0.4265 0.1455 0.5571 0.085 Uiso 1 calc R . .
C11 C 0.0671(3) 0.1984(2) 0.1219(4) 0.0330(11) Uani 1 d . . .
C12 C 0.1129(3) 0.2468(2) 0.1229(4) 0.0309(10) Uani 1 d . . .
C13 C 0.1312(3) 0.2248(2) 0.0578(4) 0.0323(11) Uani 1 d . . .
C14 C 0.0966(3) 0.1637(3) 0.0172(4) 0.0374(12) Uani 1 d . . .
C15 C 0.0573(3) 0.1471(2) 0.0579(4) 0.0385(12) Uani 1 d . . .
C16 C 0.0311(3) 0.2044(3) 0.1770(5) 0.0515(15) Uani 1 d . . .
H16A H -0.0122 0.2357 0.1377 0.077 Uiso 1 calc R . .
H16B H 0.0712 0.2195 0.2512 0.077 Uiso 1 calc R . .
H16C H 0.0113 0.1619 0.1775 0.077 Uiso 1 calc R . .
C17 C 0.1301(3) 0.3129(3) 0.1733(5) 0.0478(14) Uani 1 d . . .
H17A H 0.0808 0.3366 0.1388 0.072 Uiso 1 calc R . .
H17B H 0.1635 0.3372 0.1636 0.072 Uiso 1 calc R . .
H17C H 0.1574 0.3082 0.2504 0.072 Uiso 1 calc R . .
C18 C 0.1728(3) 0.2639(3) 0.0284(5) 0.0529(15) Uani 1 d . . .
H18A H 0.1440 0.3045 -0.0064 0.079 Uiso 1 calc R . .
H18B H 0.1752 0.2388 -0.0211 0.079 Uiso 1 calc R . .
H18C H 0.2262 0.2740 0.0937 0.079 Uiso 1 calc R . .
C19 C 0.0971(4) 0.1229(4) -0.0611(5) 0.069(2) Uani 1 d . . .
H19A H 0.0461 0.1265 -0.1333 0.104 Uiso 1 calc R . .
H19B H 0.1072 0.0773 -0.0381 0.104 Uiso 1 calc R . .
H19C H 0.1385 0.1386 -0.0624 0.104 Uiso 1 calc R . .
C20 C 0.0120(4) 0.0860(3) 0.0340(5) 0.0669(19) Uani 1 d . . .
H20A H -0.0231 0.0775 -0.0436 0.100 Uiso 1 calc R . .
H20B H -0.0191 0.0908 0.0579 0.100 Uiso 1 calc R . .
H20C H 0.0485 0.0495 0.0722 0.100 Uiso 1 calc R . .
O1 O 0.3518(2) 0.2134(2) 0.3326(3) 0.0514(10) Uani 1 d . . .
C21 C 0.4272(3) 0.1935(3) 0.3662(5) 0.0553(16) Uani 1 d . . .
H21A H 0.4253(3) 0.148(2) 0.3447(10) 0.066 Uiso 1 calc R . .
H21B H 0.4683(18) 0.1972(3) 0.445(3) 0.066 Uiso 1 calc R . .
C22 C 0.4432(3) 0.2396(3) 0.3090(5) 0.0536(16) Uani 1 d . . .
H22A H 0.4260(8) 0.2200(9) 0.239(3) 0.064 Uiso 1 calc R . .
H22B H 0.501(2) 0.2507(5) 0.356(2) 0.064 Uiso 1 calc R . .
C23 C 0.3951(3) 0.2994(3) 0.2875(5) 0.0554(16) Uani 1 d . . .
H23A H 0.4288(15) 0.3376(17) 0.3232(16) 0.066 Uiso 1 calc R . .
H23B H 0.3564(17) 0.3081(5) 0.210(3) 0.066 Uiso 1 calc R . .
C24 C 0.3553(4) 0.2826(3) 0.3337(5) 0.0560(16) Uani 1 d . . .
H24A H 0.3827(13) 0.2976(8) 0.400(3) 0.067 Uiso 1 calc R . .
H24B H 0.308(2) 0.2995(9) 0.2939(19) 0.067 Uiso 1 calc R . .
O2 O 0.2861(2) 0.0671(2) 0.1684(3) 0.0498(10) Uani 1 d . . .
C25 C 0.3120(5) 0.0024(4) 0.1745(6) 0.073(2) Uani 1 d . . .
H25A H 0.2730(19) -0.0216(12) 0.100(3) 0.088 Uiso 1 calc R . .
H25B H 0.3169(5) -0.0244(14) 0.234(3) 0.088 Uiso 1 calc R . .
C26 C 0.3924(4) 0.0115(5) 0.2036(6) 0.082(3) Uani 1 d . . .
H26A H 0.431(2) 0.0141(5) 0.277(4) 0.099 Uiso 1 calc R . .
H26B H 0.4034(8) -0.023(2) 0.1777(15) 0.099 Uiso 1 calc R . .
C27 C 0.3848(4) 0.0746(4) 0.1497(6) 0.073(2) Uani 1 d . . .
H27A H 0.3838(4) 0.0664(5) 0.086(3) 0.088 Uiso 1 calc R . .
H27B H 0.430(2) 0.1056(16) 0.203(3) 0.088 Uiso 1 calc R . .
C28 C 0.3070(3) 0.1023(4) 0.1118(5) 0.0576(16) Uani 1 d . . .
H28A H 0.3125(4) 0.150(2) 0.1288(8) 0.069 Uiso 1 calc R . .
H28B H 0.2655(18) 0.0965(4) 0.032(3) 0.069 Uiso 1 calc R . .

loop_
_atom_site_aniso_label
_atom_site_aniso_U_11
_atom_site_aniso_U_22
_atom_site_aniso_U_33
_atom_site_aniso_U_23
_atom_site_aniso_U_13
_atom_site_aniso_U_12
Ba1 0.02293(17) 0.03887(19) 0.02516(18) 0.00396(12) 0.01367(14) 0.00272(12)
C1 0.034(3) 0.052(3) 0.024(2) 0.006(2) 0.015(2) 0.011(2)
C2 0.042(3) 0.041(3) 0.028(3) 0.007(2) 0.017(2) 0.003(2)
C3 0.033(3) 0.045(3) 0.036(3) 0.014(2) 0.020(2) 0.001(2)
C4 0.039(3) 0.039(3) 0.035(3) 0.004(2) 0.023(2) 0.005(2)
C5 0.037(3) 0.048(3) 0.026(2) 0.001(2) 0.017(2) -0.004(2)
C6 0.046(3) 0.075(4) 0.046(3) 0.017(3) 0.029(3) 0.024(3)
C7 0.070(4) 0.047(3) 0.053(4) -0.004(3) 0.035(4) -0.001(3)
C8 0.040(3) 0.064(4) 0.069(4) 0.020(3) 0.031(3) -0.003(3)
C9 0.069(4) 0.055(4) 0.067(4) 0.002(3) 0.050(4) 0.009(3)
C10 0.051(4) 0.071(4) 0.038(3) -0.013(3) 0.024(3) -0.020(3)
C11 0.027(2) 0.040(3) 0.036(3) 0.011(2) 0.022(2) 0.008(2)
C12 0.022(2) 0.038(3) 0.023(2) 0.003(2) 0.010(2) 0.002(2)
C13 0.026(2) 0.043(3) 0.025(2) 0.003(2) 0.014(2) -0.002(2)
C14 0.031(3) 0.049(3) 0.022(2) -0.003(2) 0.012(2) 0.006(2)
C15 0.026(3) 0.036(3) 0.038(3) 0.006(2) 0.013(2) 0.002(2)
C16 0.040(3) 0.073(4) 0.053(3) 0.018(3) 0.035(3) 0.014(3)
C17 0.044(3) 0.040(3) 0.043(3) -0.006(2) 0.020(3) -0.002(2)
C18 0.039(3) 0.083(4) 0.039(3) 0.014(3) 0.026(3) -0.002(3)
C19 0.051(4) 0.092(5) 0.040(3) -0.020(3) 0.017(3) 0.023(4)
C20 0.051(4) 0.047(4) 0.062(4) 0.005(3) 0.017(3) -0.010(3)
O1 0.041(2) 0.067(3) 0.046(2) -0.0092(19) 0.0278(19) -0.017(2)
C21 0.035(3) 0.069(4) 0.041(3) -0.006(3) 0.014(3) 0.003(3)
C22 0.038(3) 0.075(4) 0.051(3) -0.018(3) 0.030(3) -0.020(3)
C23 0.041(3) 0.070(4) 0.046(3) -0.002(3) 0.023(3) -0.015(3)
C24 0.039(3) 0.069(4) 0.053(4) -0.011(3) 0.026(3) -0.008(3)
O2 0.043(2) 0.066(3) 0.042(2) -0.0062(19) 0.0272(19) 0.0053(19)
C25 0.088(5) 0.068(5) 0.051(4) -0.008(3) 0.038(4) 0.014(4)
C26 0.056(4) 0.130(8) 0.048(4) -0.008(4) 0.028(4) 0.039(5)
C27 0.044(4) 0.106(6) 0.070(4) -0.023(4) 0.036(4) 0.002(4)
C28 0.043(3) 0.089(5) 0.050(3) -0.008(3) 0.033(3) -0.001(3)
